data_2237008
loop_
_publ_author_name
'Choi, Hong Dae'
'Seo, Pil Ja'
'Lee, Uk'

_publ_section_title
;
 3-(4-Bromophenylsulfonyl)-5-ethyl-2-methyl-1-benzofuran
;
_journal_coeditor_code RN2111
_journal_issue 12
_journal_name_full 'Acta Crystallographica Section E'
_journal_page_first o3487
_journal_paper_doi 10.1107/S1600536812048313
_journal_volume 68
_journal_year 2012
_chemical_formula_iupac 'C17 H15 Br O3 S'
_chemical_formula_moiety 'C17 H15 Br O3 S'
_chemical_formula_sum 'C17 H15 Br O3 S'
_chemical_formula_weight 379.26
_chemical_melting_point_gt 404
_chemical_melting_point_lt 405
_chemical_name_systematic
;
3-(4-Bromophenylsulfonyl)-5-ethyl-2-methyl-1-benzofuran
;
_space_group_IT_number 78
_symmetry_cell_setting tetragonal
_symmetry_space_group_name_Hall 'P 4cw'
_symmetry_space_group_name_H-M 'P 43'
_atom_sites_solution_hydrogens difmap
_atom_sites_solution_primary direct
_atom_sites_solution_secondary difmap
_cell_angle_alpha 90.00
_cell_angle_beta 90.00
_cell_angle_gamma 90.00
_cell_formula_units_Z 4
_cell_length_a 10.2785(3)
_cell_length_b 10.2785(3)
_cell_length_c 15.2899(6)
_cell_measurement_reflns_used 2851
_cell_measurement_temperature 173(2)
_cell_measurement_theta_max 23.08
_cell_measurement_theta_min 2.39
_cell_volume 1615.34(9)
_computing_cell_refinement '<i>SAINT</i> (Bruker, 2009)'
_computing_data_collection '<i>APEX2</i> (Bruker, 2009)'
_computing_data_reduction '<i>SAINT</i> (Bruker, 2009)'
_computing_molecular_graphics '<i>ORTEP-3</i> (Farrugia, 2012) and <i>DIAMOND</i> (Brandenburg, 1998)'
_computing_publication_material '<i>SHELXL97</i> (Bruker, 2009)'
_computing_structure_refinement '<i>SHELXL97</i> (Sheldrick, 2008)'
_computing_structure_solution '<i>SHELXS97</i> (Sheldrick, 2008)'
_diffrn_ambient_temperature 173(2)
_diffrn_detector_area_resol_mean 10.0
_diffrn_measured_fraction_theta_full 0.998
_diffrn_measured_fraction_theta_max 0.998
_diffrn_measurement_device_type 'Bruker SMART APEXII CCD'
_diffrn_measurement_method '\f and \w scans'
_diffrn_radiation_monochromator 'graphite multilayer'
_diffrn_radiation_source 'rotating anode'
_diffrn_radiation_type MoK\a
_diffrn_radiation_wavelength 0.71073
_diffrn_reflns_av_R_equivalents 0.0350
_diffrn_reflns_av_sigmaI/netI 0.0592
_diffrn_reflns_limit_h_max 13
_diffrn_reflns_limit_h_min -12
_diffrn_reflns_limit_k_max 12
_diffrn_reflns_limit_k_min -13
_diffrn_reflns_limit_l_max 13
_diffrn_reflns_limit_l_min -20
_diffrn_reflns_number 8518
_diffrn_reflns_theta_full 28.32
_diffrn_reflns_theta_max 28.32
_diffrn_reflns_theta_min 1.98
_diffrn_standards_number 0
_exptl_absorpt_coefficient_mu 2.683
_exptl_absorpt_correction_T_max 0.7457
_exptl_absorpt_correction_T_min 0.4503
_exptl_absorpt_correction_type multi-scan
_exptl_absorpt_process_details '(<i>SADABS</i>; Bruker, 2009)'
_exptl_crystal_colour colourless
_exptl_crystal_density_diffrn 1.559
_exptl_crystal_density_method 'not measured'
_exptl_crystal_description block
_exptl_crystal_F_000 768
_exptl_crystal_size_max 0.313
_exptl_crystal_size_mid 0.165
_exptl_crystal_size_min 0.146
_refine_diff_density_max 0.349
_refine_diff_density_min -0.289
_refine_ls_abs_structure_details 'Flack (1983), 1000 Friedel pairs'
_refine_ls_abs_structure_Flack 0.001(7)
_refine_ls_extinction_method none
_refine_ls_goodness_of_fit_ref 1.025
_refine_ls_hydrogen_treatment constr
_refine_ls_matrix_type full
_refine_ls_number_parameters 201
_refine_ls_number_reflns 3085
_refine_ls_number_restraints 1
_refine_ls_restrained_S_all 1.025
_refine_ls_R_factor_all 0.0469
_refine_ls_R_factor_gt 0.0342
_refine_ls_shift/su_max 0.001
_refine_ls_shift/su_mean 0.000
_refine_ls_structure_factor_coef Fsqd
_refine_ls_weighting_details 'calc w=1/[\s^2^(Fo^2^)+(0.0094P)^2^+0.1451P] where P=(Fo^2^+2Fc^2^)/3'
_refine_ls_weighting_scheme calc
_refine_ls_wR_factor_gt 0.0633
_refine_ls_wR_factor_ref 0.0666
_reflns_number_gt 2558
_reflns_number_total 3085
_reflns_threshold_expression I>2\s(I)
_cod_data_source_file rn2111.cif
_cod_data_source_block I
_cod_database_code 2237008
_cod_database_fobs_code 2237008

loop_
_symmetry_equiv_pos_as_xyz
'x, y, z'
'-x, -y, z+1/2'
'-y, x, z+3/4'
'y, -x, z+1/4'

loop_
_atom_site_type_symbol
_atom_site_label
_atom_site_fract_x
_atom_site_fract_y
_atom_site_fract_z
_atom_site_U_iso_or_equiv
_atom_site_adp_type
_atom_site_calc_flag
_atom_site_refinement_flags
_atom_site_occupancy
_atom_site_symmetry_multiplicity
Br Br1 0.83341(3) 0.52123(5) 0.64403(3) 0.06379(15) Uani d . 1 2
S S1 0.22891(7) 0.40370(7) 0.69506(5) 0.02917(17) Uani d . 1 2
O O1 0.1117(2) 0.2989(2) 0.46167(13) 0.0331(5) Uani d . 1 2
O O2 0.2142(2) 0.2825(2) 0.73957(15) 0.0401(6) Uani d . 1 2
O O3 0.1697(2) 0.5188(2) 0.73023(15) 0.0372(5) Uani d . 1 2
C C12 0.3955(3) 0.4357(3) 0.68213(18) 0.0248(6) Uani d . 1 2
C C2 0.1292(3) 0.4919(3) 0.5329(2) 0.0250(6) Uani d . 1 2
C C17 0.4835(3) 0.3333(3) 0.6829(2) 0.0357(7) Uani d . 1 2
H H17 0.4546 0.2464 0.6912 0.043 Uiso calc R 1 2
C C13 0.4374(3) 0.5626(3) 0.6707(2) 0.0346(8) Uani d . 1 2
H H13 0.3763 0.6319 0.6705 0.042 Uiso calc R 1 2
C C16 0.6140(3) 0.3604(3) 0.6713(2) 0.0394(8) Uani d . 1 2
H H16 0.6757 0.2916 0.6712 0.047 Uiso calc R 1 2
C C15 0.6542(3) 0.4857(4) 0.66010(19) 0.0390(8) Uani d . 1 2
C C6 0.0458(3) 0.4963(3) 0.3844(2) 0.0370(7) Uani d . 1 2
H H6 0.0223 0.4525 0.3320 0.044 Uiso calc R 1 2
C C7 0.0933(3) 0.4311(3) 0.4558(2) 0.0287(7) Uani d . 1 2
C C5 0.0339(3) 0.6299(3) 0.3931(3) 0.0382(7) Uani d . 1 2
H H5 0.0008 0.6787 0.3452 0.046 Uiso calc R 1 2
C C3 0.1165(3) 0.6262(3) 0.5399(2) 0.0299(7) Uani d . 1 2
H H3 0.1403 0.6696 0.5923 0.036 Uiso calc R 1 2
C C8 0.1590(3) 0.2747(3) 0.5441(2) 0.0295(7) Uani d . 1 2
C C9 0.0514(4) 0.8410(3) 0.4760(3) 0.0454(9) Uani d . 1 2
H H9A 0.0846 0.8705 0.5335 0.054 Uiso calc R 1 2
H H9B 0.1046 0.8832 0.4301 0.054 Uiso calc R 1 2
C C14 0.5674(3) 0.5881(3) 0.6595(2) 0.0392(8) Uani d . 1 2
H H14 0.5971 0.6748 0.6515 0.047 Uiso calc R 1 2
C C4 0.0687(3) 0.6956(3) 0.4694(2) 0.0359(8) Uani d . 1 2
C C1 0.1709(3) 0.3870(3) 0.58850(19) 0.0275(7) Uani d . 1 2
C C11 0.1847(3) 0.1373(3) 0.5637(2) 0.0399(8) Uani d . 1 2
H H11A 0.2469 0.1025 0.5212 0.060 Uiso calc R 1 2
H H11B 0.1033 0.0880 0.5603 0.060 Uiso calc R 1 2
H H11C 0.2210 0.1297 0.6228 0.060 Uiso calc R 1 2
C C10 -0.0874(4) 0.8851(4) 0.4663(3) 0.0598(11) Uani d . 1 2
H H10A -0.1202 0.8595 0.4086 0.090 Uiso calc R 1 2
H H10B -0.0917 0.9799 0.4721 0.090 Uiso calc R 1 2
H H10C -0.1409 0.8446 0.5119 0.090 Uiso calc R 1 2

loop_
_atom_site_aniso_label
_atom_site_aniso_U_11
_atom_site_aniso_U_22
_atom_site_aniso_U_33
_atom_site_aniso_U_12
_atom_site_aniso_U_13
_atom_site_aniso_U_23
Br1 0.02640(18) 0.1092(4) 0.0558(2) -0.00760(19) 0.00298(19) -0.0095(3)
S1 0.0271(4) 0.0358(4) 0.0246(3) -0.0022(3) 0.0028(3) -0.0006(4)
O1 0.0342(12) 0.0308(12) 0.0344(12) -0.0039(9) -0.0097(10) -0.0053(10)
O2 0.0447(14) 0.0415(14) 0.0340(12) -0.0079(10) 0.0037(11) 0.0077(11)
O3 0.0330(13) 0.0478(14) 0.0308(12) 0.0037(10) 0.0048(10) -0.0083(11)
C12 0.0189(14) 0.0371(17) 0.0183(13) -0.0009(12) 0.0012(12) -0.0052(13)
C2 0.0176(14) 0.0285(16) 0.0288(16) -0.0047(12) 0.0025(13) -0.0043(13)
C17 0.0399(19) 0.0355(18) 0.0316(16) 0.0026(13) 0.0022(15) 0.0029(15)
C13 0.0315(17) 0.0337(18) 0.0387(19) 0.0036(13) 0.0008(14) -0.0074(14)
C16 0.0329(18) 0.052(2) 0.0330(18) 0.0134(15) -0.0038(14) -0.0043(16)
C15 0.0219(15) 0.071(3) 0.0243(17) -0.0017(15) 0.0011(14) -0.0056(17)
C6 0.0384(18) 0.0387(17) 0.0338(17) -0.0044(14) -0.0098(16) -0.0033(16)
C7 0.0233(15) 0.0279(16) 0.0348(17) -0.0020(12) -0.0040(13) -0.0018(14)
C5 0.0345(18) 0.0388(18) 0.0414(17) -0.0023(14) -0.0121(17) 0.006(2)
C3 0.0296(17) 0.0273(17) 0.0329(17) -0.0052(13) -0.0018(14) -0.0028(14)
C8 0.0272(17) 0.0302(17) 0.0312(17) -0.0024(13) -0.0016(14) 0.0012(14)
C9 0.058(2) 0.0264(18) 0.052(2) -0.0003(16) -0.0081(19) 0.0021(16)
C14 0.0355(18) 0.0398(19) 0.042(2) -0.0093(14) 0.0031(16) -0.0073(16)
C4 0.0341(18) 0.0313(18) 0.0423(19) -0.0045(13) -0.0024(15) -0.0010(15)
C1 0.0221(16) 0.0302(17) 0.0302(16) -0.0048(12) 0.0000(13) 0.0004(14)
C11 0.043(2) 0.0305(18) 0.047(2) -0.0022(15) -0.0034(17) -0.0018(16)
C10 0.072(3) 0.034(2) 0.074(3) 0.0137(18) -0.004(2) 0.000(2)

loop_
_atom_type_symbol
_atom_type_description
_atom_type_scat_dispersion_real
_atom_type_scat_dispersion_imag
_atom_type_scat_source
C C 0.0033 0.0016 'International Tables Vol C Tables 4.2.6.8 and 6.1.1.4'
H H 0.0000 0.0000 'International Tables Vol C Tables 4.2.6.8 and 6.1.1.4'
O O 0.0106 0.0060 'International Tables Vol C Tables 4.2.6.8 and 6.1.1.4'
S S 0.1246 0.1234 'International Tables Vol C Tables 4.2.6.8 and 6.1.1.4'
Br Br -0.2901 2.4595 'International Tables Vol C Tables 4.2.6.8 and 6.1.1.4'

loop_
_geom_angle_atom_site_label_1
_geom_angle_atom_site_label_2
_geom_angle_atom_site_label_3
_geom_angle
O2 S1 O3 119.73(14)
O2 S1 C1 108.87(14)
O3 S1 C1 106.63(14)
O2 S1 C12 108.70(14)
O3 S1 C12 107.56(13)
C1 S1 C12 104.29(13)
C8 O1 C7 106.7(2)
C13 C12 C17 120.8(3)
C13 C12 S1 119.7(2)
C17 C12 S1 119.6(2)
C7 C2 C3 119.2(3)
C7 C2 C1 104.2(2)
C3 C2 C1 136.6(3)
C16 C17 C12 118.7(3)
C16 C17 H17 120.7
C12 C17 H17 120.7
C14 C13 C12 120.0(3)
C14 C13 H13 120.0
C12 C13 H13 120.0
C15 C16 C17 120.1(3)
C15 C16 H16 120.0
C17 C16 H16 120.0
C16 C15 C14 121.7(3)
C16 C15 Br1 119.6(3)
C14 C15 Br1 118.7(3)
C7 C6 C5 116.1(3)
C7 C6 H6 122.0
C5 C6 H6 122.0
C6 C7 O1 125.7(3)
C6 C7 C2 123.6(3)
O1 C7 C2 110.7(3)
C6 C5 C4 122.5(3)
C6 C5 H5 118.7
C4 C5 H5 118.7
C4 C3 C2 119.0(3)
C4 C3 H3 120.5
C2 C3 H3 120.5
C1 C8 O1 109.9(3)
C1 C8 C11 134.9(3)
O1 C8 C11 115.2(3)
C10 C9 C4 113.8(3)
C10 C9 H9A 108.8
C4 C9 H9A 108.8
C10 C9 H9B 108.8
C4 C9 H9B 108.8
H9A C9 H9B 107.7
C13 C14 C15 118.9(3)
C13 C14 H14 120.6
C15 C14 H14 120.6
C3 C4 C5 119.6(3)
C3 C4 C9 120.1(3)
C5 C4 C9 120.3(3)
C8 C1 C2 108.5(3)
C8 C1 S1 126.0(2)
C2 C1 S1 125.5(2)
C8 C11 H11A 109.5
C8 C11 H11B 109.5
H11A C11 H11B 109.5
C8 C11 H11C 109.5
H11A C11 H11C 109.5
H11B C11 H11C 109.5
C9 C10 H10A 109.5
C9 C10 H10B 109.5
H10A C10 H10B 109.5
C9 C10 H10C 109.5
H10A C10 H10C 109.5
H10B C10 H10C 109.5

loop_
_geom_bond_atom_site_label_1
_geom_bond_atom_site_label_2
_geom_bond_distance
Br1 C15 1.894(3)
S1 O2 1.427(2)
S1 O3 1.435(2)
S1 C1 1.743(3)
S1 C12 1.754(3)
O1 C8 1.374(4)
O1 C7 1.376(3)
C12 C13 1.385(4)
C12 C17 1.388(4)
C2 C7 1.384(4)
C2 C3 1.391(4)
C2 C1 1.438(4)
C17 C16 1.381(4)
C17 H17 0.9500
C13 C14 1.372(4)
C13 H13 0.9500
C16 C15 1.364(5)
C16 H16 0.9500
C15 C14 1.381(5)
C6 C7 1.371(4)
C6 C5 1.384(4)
C6 H6 0.9500
C5 C4 1.395(5)
C5 H5 0.9500
C3 C4 1.382(4)
C3 H3 0.9500
C8 C1 1.345(4)
C8 C11 1.467(4)
C9 C10 1.505(5)
C9 C4 1.509(4)
C9 H9A 0.9900
C9 H9B 0.9900
C14 H14 0.9500
C11 H11A 0.9800
C11 H11B 0.9800
C11 H11C 0.9800
C10 H10A 0.9800
C10 H10B 0.9800
C10 H10C 0.9800

loop_
_geom_hbond_atom_site_label_D
_geom_hbond_atom_site_label_H
_geom_hbond_atom_site_label_A
_geom_hbond_site_symmetry_A
_geom_hbond_distance_DH
_geom_hbond_distance_HA
_geom_hbond_distance_DA
_geom_hbond_angle_DHA
C6 H6 O3 2_564 0.95 2.53 3.238(4) 131.3
C11 H11A O3 3_654 0.98 2.58 3.321(4) 132.3
C14 H14 Cg 4_565 0.95 2.70 3.495(4) 141.6

loop_
_geom_torsion_atom_site_label_1
_geom_torsion_atom_site_label_2
_geom_torsion_atom_site_label_3
_geom_torsion_atom_site_label_4
_geom_torsion
O2 S1 C12 C13 -156.8(2)
O3 S1 C12 C13 -25.8(3)
C1 S1 C12 C13 87.2(3)
O2 S1 C12 C17 23.7(3)
O3 S1 C12 C17 154.7(2)
C1 S1 C12 C17 -92.3(3)
C13 C12 C17 C16 -0.5(4)
S1 C12 C17 C16 179.1(2)
C17 C12 C13 C14 0.3(4)
S1 C12 C13 C14 -179.3(3)
C12 C17 C16 C15 0.5(5)
C17 C16 C15 C14 -0.3(5)
C17 C16 C15 Br1 -179.8(2)
C5 C6 C7 O1 179.4(3)
C5 C6 C7 C2 -0.4(5)
C8 O1 C7 C6 -179.2(3)
C8 O1 C7 C2 0.6(3)
C3 C2 C7 C6 0.4(5)
C1 C2 C7 C6 179.3(3)
C3 C2 C7 O1 -179.4(3)
C1 C2 C7 O1 -0.5(3)
C7 C6 C5 C4 0.4(5)
C7 C2 C3 C4 -0.2(4)
C1 C2 C3 C4 -178.8(3)
C7 O1 C8 C1 -0.4(3)
C7 O1 C8 C11 179.7(3)
C12 C13 C14 C15 -0.1(5)
C16 C15 C14 C13 0.1(5)
Br1 C15 C14 C13 179.6(2)
C2 C3 C4 C5 0.2(5)
C2 C3 C4 C9 178.8(3)
C6 C5 C4 C3 -0.3(5)
C6 C5 C4 C9 -178.8(3)
C10 C9 C4 C3 -117.6(4)
C10 C9 C4 C5 60.9(5)
O1 C8 C1 C2 0.1(3)
C11 C8 C1 C2 180.0(3)
O1 C8 C1 S1 -179.2(2)
C11 C8 C1 S1 0.7(5)
C7 C2 C1 C8 0.2(3)
C3 C2 C1 C8 178.9(3)
C7 C2 C1 S1 179.5(2)
C3 C2 C1 S1 -1.8(5)
O2 S1 C1 C8 -22.4(3)
O3 S1 C1 C8 -152.8(3)
C12 S1 C1 C8 93.5(3)
O2 S1 C1 C2 158.4(2)
O3 S1 C1 C2 28.0(3)
C12 S1 C1 C2 -85.7(3)

loop_
_cod_related_entry_id
_cod_related_entry_database
_cod_related_entry_code
1 ChemSpider 30658254
